data_1010255
loop_
_publ_author_name
'Hultgren, R.'

_publ_section_title
;
The Crystal Structure of Ammonium Beryllium Fluoride, (N H~4~)~2~ Be F~4~
;
_journal_coden_ASTM ZEKGAX
_journal_name_full
;
Zeitschrift fuer Kristallographie, Kristallgeometrie, Kristallphysik,
Kristallchemie (-144,1977)
;
_journal_page_first 233
_journal_page_last 237
_journal_volume 88
_journal_year 1934
_amcsd_formula_title (NH4)2BeF4
_chemical_formula_structural '(N H4)2 Be F4'
_chemical_formula_sum 'Be F4 H8 N2'
_chemical_name_systematic 'Diammonium beryllium fluoride'
_space_group_IT_number 62
_symmetry_cell_setting orthorhombic
_symmetry_Int_Tables_number 62
_symmetry_space_group_name_Hall '-P 2n 2a'
_symmetry_space_group_name_H-M 'P m c n'
_cell_angle_alpha 90
_cell_angle_beta 90
_cell_angle_gamma 90
_cell_formula_units_Z 4
_cell_length_a 5.8(1)
_cell_length_b 10.2(1)
_cell_length_c 7.5(1)
_cell_volume 443.7
_cod_original_formula_sum 'H8 Be F4 N2'
_cod_database_code 1010255
_database_code_amcsd 0010535

loop_
_symmetry_equiv_pos_as_xyz
x,y,z
1/2-x,1/2-y,1/2+z
1/2+x,-y,-z
-x,1/2+y,1/2-z
-x,-y,-z
1/2+x,1/2+y,1/2-z
1/2-x,y,z
x,1/2-y,1/2+z

loop_
_atom_site_label
_atom_site_type_symbol
_atom_site_symmetry_multiplicity
_atom_site_Wyckoff_symbol
_atom_site_fract_x
_atom_site_fract_y
_atom_site_fract_z
_atom_site_occupancy
_atom_site_attached_hydrogens
_atom_site_calc_flag
N1 N3- 4 c 0.25 0.393 0.675 1. 4 d
N2 N3- 4 c 0.25 -0.325 -0.046 1. 4 d
Be1 Be2+ 4 c 0.25 0.417 0.263 1. 0 d
F1 F1- 4 c 0.25 0.39 0.051 1. 0 d
F2 F1- 4 c 0.25 0.573 0.3 1. 0 d
F3 F1- 8 d 0.024 0.353 0.35 1. 0 d

loop_
_atom_type_symbol
_atom_type_oxidation_number
N3- -3.000
Be2+ 2.000
F1- -1.000
H1+ 1.000

loop_
_cod_related_entry_id
_cod_related_entry_database
_cod_related_entry_code
1 AMCSD 0010535
